data_7053756
loop_
_publ_author_name
'Braga, Dario'
'Grepioni, Fabrizia'
'Maini, Lucia'
'Rubini, Katia'
'Polito, Marco'
'Brescello, Roberto'
'Cotarca, Livius'
'Duarte, M. Teresa'
'Andr\'e, V\^ania'
'Piedade, M. F\'atima M.'

_publ_section_title
;
 Polymorphic gabapentin: thermal behaviour, reactivity and interconversion
 of forms in solution and solid-state
;
_journal_issue 10
_journal_name_full 'New Journal of Chemistry'
_journal_page_first 1788
_journal_paper_doi 10.1039/b809662g
_journal_volume 32
_journal_year 2008
_chemical_formula_sum 'C9 H17 N O2'
_chemical_formula_weight 171.24
_chemical_name_common Gabapentin
_chemical_name_systematic
;
?
;
_space_group_IT_number 14
_symmetry_cell_setting monoclinic
_symmetry_space_group_name_Hall '-P 2ybc'
_symmetry_space_group_name_H-M 'P 1 21/c 1'
_atom_sites_solution_hydrogens geom
_atom_sites_solution_primary direct
_atom_sites_solution_secondary difmap
_audit_creation_method SHELXL-97
_cell_angle_alpha 90.00
_cell_angle_beta 106.090(6)
_cell_angle_gamma 90.00
_cell_formula_units_Z 4
_cell_length_a 14.7361(17)
_cell_length_b 6.6656(12)
_cell_length_c 9.890(2)
_cell_measurement_temperature 293(2)
_cell_measurement_theta_max 25.68
_cell_measurement_theta_min 3.38
_cell_volume 933.4(3)
_computing_cell_refinement 'Bruker Smart'
_computing_data_collection 'Bruker Smart'
_computing_data_reduction 'Bruker Saint'
_computing_molecular_graphics 'Mercury and Ortep'
_computing_structure_refinement 'SHELXL-97 (Sheldrick, 1997)'
_computing_structure_solution SIR97
_diffrn_ambient_temperature 293(2)
_diffrn_measured_fraction_theta_full 0.983
_diffrn_measured_fraction_theta_max 0.983
_diffrn_measurement_device_type 'CCD area detector'
_diffrn_measurement_method 'phi and omega scans'
_diffrn_radiation_monochromator graphite
_diffrn_radiation_source 'fine-focus sealed tube'
_diffrn_radiation_type MoK\a
_diffrn_radiation_wavelength 0.71073
_diffrn_reflns_av_R_equivalents 0.0782
_diffrn_reflns_av_sigmaI/netI 0.1994
_diffrn_reflns_limit_h_max 17
_diffrn_reflns_limit_h_min -16
_diffrn_reflns_limit_k_max 7
_diffrn_reflns_limit_k_min -7
_diffrn_reflns_limit_l_max 8
_diffrn_reflns_limit_l_min -12
_diffrn_reflns_number 4022
_diffrn_reflns_theta_full 25.68
_diffrn_reflns_theta_max 25.68
_diffrn_reflns_theta_min 3.38
_exptl_absorpt_coefficient_mu 0.085
_exptl_absorpt_correction_type none
_exptl_crystal_colour colourless
_exptl_crystal_density_diffrn 1.219
_exptl_crystal_density_method 'not measured'
_exptl_crystal_description parallelepipedic
_exptl_crystal_F_000 376
_exptl_crystal_size_max 0.40
_exptl_crystal_size_mid 0.02
_exptl_crystal_size_min 0.02
_refine_diff_density_max 0.200
_refine_diff_density_min -0.200
_refine_diff_density_rms 0.050
_refine_ls_extinction_coef 0.044(10)
_refine_ls_extinction_expression Fc^*^=kFc[1+0.001xFc^2^\l^3^/sin(2\q)]^-1/4^
_refine_ls_extinction_method SHELXL
_refine_ls_goodness_of_fit_ref 0.806
_refine_ls_hydrogen_treatment mixed
_refine_ls_matrix_type full
_refine_ls_number_parameters 122
_refine_ls_number_reflns 1750
_refine_ls_number_restraints 3
_refine_ls_restrained_S_all 0.808
_refine_ls_R_factor_all 0.1430
_refine_ls_R_factor_gt 0.0654
_refine_ls_shift/su_max 0.000
_refine_ls_shift/su_mean 0.000
_refine_ls_structure_factor_coef Fsqd
_refine_ls_weighting_details 'calc w=1/[\s^2^(Fo^2^)+(0.0000P)^2^+0.0000P] where P=(Fo^2^+2Fc^2^)/3'
_refine_ls_weighting_scheme calc
_refine_ls_wR_factor_gt 0.1530
_refine_ls_wR_factor_ref 0.1923
_reflns_number_gt 873
_reflns_number_total 1750
_reflns_threshold_expression >2sigma(I)
_cod_data_source_file b809662gsup1.cif
_cod_data_source_block gabapentin_Form_IV_RT
_cod_depositor_comments
;
The following automatic conversions were performed:

'_symmetry_cell_setting' value 'Monoclinic' changed to 'monoclinic'
according to /home/saulius/struct/CIF-dictionaries/cif_core.dic
dictionary named 'cif_core.dic' version 2.4.2 from 2011-04-26.

Automatic conversion script
Id: cif_fix_values 1891 2012-01-12 08:04:46Z andrius 
;
_cod_original_sg_symbol_H-M P21/c
_cod_database_code 7053756

loop_
_symmetry_equiv_pos_as_xyz
'x, y, z'
'-x, y+1/2, -z+1/2'
'-x, -y, -z'
'x, -y-1/2, z-1/2'

loop_
_atom_site_label
_atom_site_type_symbol
_atom_site_fract_x
_atom_site_fract_y
_atom_site_fract_z
_atom_site_U_iso_or_equiv
_atom_site_adp_type
_atom_site_occupancy
_atom_site_symmetry_multiplicity
_atom_site_calc_flag
_atom_site_refinement_flags
O1 O 0.01969(15) 0.2124(3) 0.4149(2) 0.0486(7) Uani 1 1 d .
O2 O 0.13663(19) 0.4336(4) 0.4493(3) 0.0836(11) Uani 1 1 d .
C1 C 0.2290(2) -0.0010(4) 0.4833(3) 0.0327(8) Uani 1 1 d .
C2 C 0.3055(2) 0.1319(5) 0.4489(3) 0.0433(9) Uani 1 1 d .
H2A H 0.3336 0.0587 0.3859 0.052 Uiso 1 1 calc R
H2B H 0.2756 0.2507 0.3995 0.052 Uiso 1 1 calc R
C3 C 0.3838(2) 0.1970(6) 0.5775(4) 0.0575(11) Uani 1 1 d .
H3A H 0.3578 0.2882 0.6336 0.069 Uiso 1 1 calc R
H3B H 0.4318 0.2688 0.5469 0.069 Uiso 1 1 calc R
C4 C 0.4292(2) 0.0182(6) 0.6684(4) 0.0649(12) Uani 1 1 d .
H4B H 0.4644 -0.0614 0.6181 0.078 Uiso 1 1 calc R
H4A H 0.4731 0.0666 0.7544 0.078 Uiso 1 1 calc R
C5 C 0.3546(2) -0.1120(5) 0.7048(3) 0.0490(10) Uani 1 1 d .
H5A H 0.3844 -0.2299 0.7556 0.059 Uiso 1 1 calc R
H5B H 0.3252 -0.0376 0.7658 0.059 Uiso 1 1 calc R
C6 C 0.2795(2) -0.1766(5) 0.5738(3) 0.0396(9) Uani 1 1 d .
H6B H 0.2329 -0.2575 0.6015 0.047 Uiso 1 1 calc R
H6A H 0.3086 -0.2603 0.5172 0.047 Uiso 1 1 calc R
C7 C 0.1702(2) 0.1185(4) 0.5630(3) 0.0361(8) Uani 1 1 d .
H7A H 0.1337 0.0253 0.6021 0.043 Uiso 1 1 calc R
H7B H 0.2127 0.1896 0.6407 0.043 Uiso 1 1 calc R
C8 C 0.1036(2) 0.2683(5) 0.4703(3) 0.0410(9) Uani 1 1 d .
C9 C 0.1654(2) -0.0779(5) 0.3431(3) 0.0384(9) Uani 1 1 d .
H9A H 0.1448 0.0358 0.2810 0.046 Uiso 1 1 calc R
H9C H 0.2026 -0.1643 0.3002 0.046 Uiso 1 1 calc R
N1 N 0.08060(19) -0.1908(4) 0.3533(3) 0.0371(7) Uani 1 1 d D
H103 H 0.040(2) -0.212(5) 0.261(3) 0.051(10) Uiso 1 1 d D
H101 H 0.100(2) -0.326(5) 0.400(4) 0.086(14) Uiso 1 1 d D
H102 H 0.047(3) -0.100(7) 0.402(5) 0.121(18) Uiso 1 1 d D

loop_
_atom_site_aniso_label
_atom_site_aniso_U_11
_atom_site_aniso_U_22
_atom_site_aniso_U_33
_atom_site_aniso_U_23
_atom_site_aniso_U_13
_atom_site_aniso_U_12
O1 0.0477(15) 0.0435(16) 0.0463(13) 0.0044(11) -0.0009(11) 0.0037(11)
O2 0.0744(19) 0.0278(16) 0.139(3) 0.0167(17) 0.0138(19) -0.0007(14)
C1 0.0432(18) 0.0257(18) 0.0289(15) -0.0029(14) 0.0096(14) -0.0041(14)
C2 0.050(2) 0.041(2) 0.0407(17) 0.0076(16) 0.0165(16) -0.0050(16)
C3 0.050(2) 0.060(3) 0.059(2) 0.010(2) 0.0096(18) -0.0197(19)
C4 0.048(2) 0.071(3) 0.068(2) 0.014(2) 0.002(2) -0.005(2)
C5 0.045(2) 0.050(2) 0.0465(19) 0.0132(17) 0.0032(16) 0.0055(17)
C6 0.049(2) 0.032(2) 0.0390(17) 0.0024(16) 0.0135(15) -0.0003(15)
C7 0.0437(18) 0.0323(19) 0.0294(15) -0.0006(15) 0.0049(13) 0.0041(15)
C8 0.049(2) 0.030(2) 0.0403(18) -0.0033(16) 0.0061(16) 0.0017(16)
C9 0.047(2) 0.0345(19) 0.0340(16) -0.0033(15) 0.0119(15) -0.0001(15)
N1 0.0419(16) 0.0290(17) 0.0355(15) -0.0047(14) 0.0025(13) -0.0040(13)

loop_
_atom_type_symbol
_atom_type_description
_atom_type_scat_dispersion_real
_atom_type_scat_dispersion_imag
_atom_type_scat_source
C C 0.0033 0.0016 'International Tables Vol C Tables 4.2.6.8 and 6.1.1.4'
H H 0.0000 0.0000 'International Tables Vol C Tables 4.2.6.8 and 6.1.1.4'
N N 0.0061 0.0033 'International Tables Vol C Tables 4.2.6.8 and 6.1.1.4'
O O 0.0106 0.0060 'International Tables Vol C Tables 4.2.6.8 and 6.1.1.4'

loop_
_geom_angle_atom_site_label_1
_geom_angle_atom_site_label_2
_geom_angle_atom_site_label_3
_geom_angle
C9 C1 C6 110.4(2)
C9 C1 C2 107.1(2)
C6 C1 C2 107.5(2)
C9 C1 C7 110.2(2)
C6 C1 C7 110.2(2)
C2 C1 C7 111.4(3)
C3 C2 C1 114.2(2)
C3 C2 H2A 108.7
C1 C2 H2A 108.7
C3 C2 H2B 108.7
C1 C2 H2B 108.7
H2A C2 H2B 107.6
C2 C3 C4 112.0(3)
C2 C3 H3A 109.2
C4 C3 H3A 109.2
C2 C3 H3B 109.2
C4 C3 H3B 109.2
H3A C3 H3B 107.9
C5 C4 C3 110.9(3)
C5 C4 H4B 109.5
C3 C4 H4B 109.5
C5 C4 H4A 109.5
C3 C4 H4A 109.5
H4B C4 H4A 108.1
C6 C5 C4 111.4(3)
C6 C5 H5A 109.4
C4 C5 H5A 109.4
C6 C5 H5B 109.4
C4 C5 H5B 109.4
H5A C5 H5B 108.0
C5 C6 C1 113.8(3)
C5 C6 H6B 108.8
C1 C6 H6B 108.8
C5 C6 H6A 108.8
C1 C6 H6A 108.8
H6B C6 H6A 107.7
C8 C7 C1 113.0(2)
C8 C7 H7A 109.0
C1 C7 H7A 109.0
C8 C7 H7B 109.0
C1 C7 H7B 109.0
H7A C7 H7B 107.8
O2 C8 O1 124.8(3)
O2 C8 C7 117.8(3)
O1 C8 C7 117.4(3)
N1 C9 C1 115.1(2)
N1 C9 H9A 108.5
C1 C9 H9A 108.5
N1 C9 H9C 108.5
C1 C9 H9C 108.5
H9A C9 H9C 107.5
C9 N1 H103 108.6(19)
C9 N1 H101 110(2)
H103 N1 H101 109(3)
C9 N1 H102 105(3)
H103 N1 H102 107(3)
H101 N1 H102 116(4)

loop_
_geom_bond_atom_site_label_1
_geom_bond_atom_site_label_2
_geom_bond_distance
O1 C8 1.262(4)
O2 C8 1.245(4)
C1 C9 1.531(4)
C1 C6 1.535(4)
C1 C2 1.544(4)
C1 C7 1.545(4)
C2 C3 1.524(4)
C2 H2A 0.9700
C2 H2B 0.9700
C3 C4 1.531(5)
C3 H3A 0.9700
C3 H3B 0.9700
C4 C5 1.520(5)
C4 H4B 0.9700
C4 H4A 0.9700
C5 C6 1.515(4)
C5 H5A 0.9700
C5 H5B 0.9700
C6 H6B 0.9700
C6 H6A 0.9700
C7 C8 1.517(4)
C7 H7A 0.9700
C7 H7B 0.9700
C9 N1 1.485(4)
C9 H9A 0.9700
C9 H9C 0.9700
N1 H103 0.95(3)
N1 H101 1.02(3)
N1 H102 0.98(4)
